data_7221382
loop_
_publ_author_name
'Teske, C.L.'

_publ_section_title
;
 Darstellung, Kristallstrukturdaten und Eigenschaften der quaternaeren
 Thiostannate(IV) Ba Zn Sn S4 und Ba Mn Sn S4
;
_journal_name_full
;
Zeitschrift fuer Naturforschung, Teil B. Anorganische Chemie, Organische 
Chemie (33,1978-41,1986)
;
_journal_page_first 509
_journal_page_last 510
_journal_volume 35
_journal_year 1980
_chemical_formula_sum 'Ba S4 Sn Zn'
_chemical_name_systematic 'Ba Zn (Sn S4)'
_space_group_IT_number 43
_symmetry_space_group_name_Hall 'F 2 -2d'
_symmetry_space_group_name_H-M 'F d d 2'
_cell_angle_alpha 90
_cell_angle_beta 90
_cell_angle_gamma 90
_cell_formula_units_Z 32
_cell_length_a 21.964
_cell_length_b 21.504
_cell_length_c 12.701
_cell_volume 5998.858
_citation_journal_id_ASTM ZNBAD2
_cod_data_source_file Teske_ZNBAD2_1980_907.cif
_cod_data_source_block Ba1S4Sn1Zn1
_cod_original_formula_sum 'Ba1 S4 Sn1 Zn1'
_cod_database_code 7221382

loop_
_symmetry_equiv_pos_as_xyz
x,y,z
-x,-y,z
-x+1/4,y+1/4,z+1/4
x+3/4,-y+3/4,z+1/4
x,y+1/2,z+1/2
-x,-y+1/2,z+1/2
-x+1/4,y+3/4,z+3/4
x+3/4,-y+5/4,z+3/4
x+1/2,y,z+1/2
-x+1/2,-y,z+1/2
-x+3/4,y+1/4,z+3/4
x+5/4,-y+3/4,z+3/4
x+1/2,y+1/2,z
-x+1/2,-y+1/2,z
-x+3/4,y+3/4,z+1/4
x+5/4,-y+5/4,z+1/4

loop_
_atom_site_label
_atom_site_type_symbol
_atom_site_fract_x
_atom_site_fract_y
_atom_site_fract_z
_atom_site_occupancy
_atom_site_U_iso_or_equiv
Sn1 Sn+4 0.3758 0.6128 0.2515 1 0.0
Zn2 Zn+2 0.1249 0.6106 0.2479 1 0.0
S5 S-2 0.1269 0.282 0.1222 1 0.0
S2 S-2 0.0414 0.3779 0.3776 1 0.0
S1 S-2 0.208 0.127 0.63 1 0.0
Ba2 Ba+2 0 0 0.4976 1 0.0
Zn1 Zn+2 0.1249 0.0734 0.2135 1 0.0
Ba3 Ba+2 0.0017 0.2505 0.2526 1 0.0
S7 S-2 0.2937 0.626 0.3735 1 0.0
S4 S-2 0.1262 0.4522 0.1108 1 0.0
S6 S-2 0.1256 0.0464 0.3926 1 0.0
Ba1 Ba+2 0 0 0 1 0.0
S8 S-2 0.0437 0.124 0.1271 1 0.0
Sn2 Sn+4 0.1252 0.4301 0.2906 1 0.0
S3 S-2 0.1255 0.2227 0.3826 1 0.0
